data_1566247
loop_
_publ_author_name
'Rigotti, Thomas'
'Schwinger, Daniel P.'
'Gra\&sl, Raphaela'
'Jandl, Christian'
'Bach, Thorsten'

_publ_section_title
;
 Enantioselective crossed intramolecular [2+2] photocycloaddition
 reactions mediated by a chiral chelating Lewis acid
;
_journal_issue 8
_journal_name_full 'Chemical Science'
_journal_page_first 2378
_journal_page_last 2384
_journal_paper_doi 10.1039/D2SC00113F
_journal_volume 13
_journal_year 2022
_chemical_absolute_configuration ad
_chemical_compound_source 'see text'
_chemical_formula_moiety '2(C15 H17 N3 O5 S)'
_chemical_formula_sum 'C15 H17 N3 O5 S'
_chemical_formula_weight 351.38
_space_group_IT_number 4
_space_group_name_Hall 'P 2yb'
_space_group_name_H-M_alt 'P 1 21 1'
_symmetry_cell_setting monoclinic
_symmetry_Int_Tables_number 4
_symmetry_space_group_name_Hall 'P 2yb'
_symmetry_space_group_name_H-M 'P 1 21 1'
_atom_sites_solution_hydrogens mixed
_atom_sites_solution_primary iterative
_atom_sites_solution_secondary difmap
_audit_update_record
;
2021-12-22 deposited with the CCDC.	2022-02-01 downloaded from the CCDC.
;
_cell_angle_alpha 90
_cell_angle_beta 97.951(3)
_cell_angle_gamma 90
_cell_formula_units_Z 4
_cell_length_a 6.5937(6)
_cell_length_b 22.424(2)
_cell_length_c 10.7128(11)
_cell_measurement_reflns_used 9924
_cell_measurement_temperature 100
_cell_measurement_theta_max 27.1651
_cell_measurement_theta_min 2.6430
_cell_volume 1568.7(3)
_computing_cell_refinement 'SAINT (Bruker, 2019)'
_computing_data_collection 'APEX III Control Software (Bruker, 2019)'
_computing_data_reduction 'SAINT (Bruker, 2019)'
_computing_molecular_graphics 'PLATON (Spek, 2011)'
_computing_publication_material 'PLATON (Spek, 2011), enCIFer (Allen, 2014)'
_computing_structure_refinement 'SHELXL (Sheldrick, 2018), SHELXLE (Huebschle, 2011)'
_computing_structure_solution 'SHELXT (Sheldrick, 2015)'
_diffrn_ambient_temperature 100
_diffrn_detector ' Bruker Photon-100 CMOS '
_diffrn_detector_area_resol_mean 16
_diffrn_measured_fraction_theta_full 0.998
_diffrn_measured_fraction_theta_max 0.998
_diffrn_measurement_device ' \k-geometry diffractometer '
_diffrn_measurement_device_type ' Bruker D8 Venture '
_diffrn_measurement_method ' phi- and omega-rotation '
_diffrn_radiation_monochromator 'Helios optic'
_diffrn_radiation_probe x-ray
_diffrn_radiation_source 'TXS rotating anode'
_diffrn_radiation_type MoK\a
_diffrn_radiation_wavelength 0.71073
_diffrn_reflns_av_R_equivalents 0.0218
_diffrn_reflns_av_unetI/netI 0.0140
_diffrn_reflns_limit_h_max 8
_diffrn_reflns_limit_h_min -8
_diffrn_reflns_limit_k_max 28
_diffrn_reflns_limit_k_min -28
_diffrn_reflns_limit_l_max 13
_diffrn_reflns_limit_l_min -13
_diffrn_reflns_number 54792
_diffrn_reflns_reduction_process
;
;
_diffrn_reflns_theta_full 25.24
_diffrn_reflns_theta_max 26.73
_diffrn_reflns_theta_min 2.64
_exptl_absorpt_coefficient_mu 0.239
_exptl_absorpt_correction_T_max 0.7455
_exptl_absorpt_correction_T_min 0.7175
_exptl_absorpt_correction_type multi-scan
_exptl_absorpt_process_details 'SADABS 2016/2, Bruker, 2016'
_exptl_crystal_colour colourless
_exptl_crystal_density_diffrn 1.488
_exptl_crystal_density_method 'Not Measured'
_exptl_crystal_description fragment
_exptl_crystal_F_000 736
_exptl_crystal_size_max 0.207
_exptl_crystal_size_mid 0.073
_exptl_crystal_size_min 0.067
_refine_diff_density_max 0.606
_refine_diff_density_min -0.278
_refine_diff_density_rms 0.046
_refine_ls_abs_structure_details 'Flack (1983)'
_refine_ls_abs_structure_Flack 0.017(7)
_refine_ls_extinction_method none
_refine_ls_goodness_of_fit_ref 1.060
_refine_ls_hydrogen_treatment mixed
_refine_ls_matrix_type full
_refine_ls_number_parameters 441
_refine_ls_number_reflns 6656
_refine_ls_number_restraints 1
_refine_ls_restrained_S_all 1.060
_refine_ls_R_factor_all 0.0309
_refine_ls_R_factor_gt 0.0300
_refine_ls_shift/su_max 0.001
_refine_ls_shift/su_mean 0.000
_refine_ls_structure_factor_coef Fsqd
_refine_ls_weighting_details 'W=1/[\S^2^(FO^2^)+(0.0417P)^2^+0.6965P] WHERE P=(FO^2^+2FC^2^)/3'
_refine_ls_weighting_scheme calc
_refine_ls_wR_factor_gt 0.0789
_refine_ls_wR_factor_ref 0.0796
_reflns_number_gt 6512
_reflns_number_total 6656
_reflns_threshold_expression I>2\s(I)
_cod_data_source_file d2sc00113f2.cif
_cod_data_source_block compound_7
_cod_depositor_comments 'Adding full bibliography for 1566247.cif.'
_cod_original_sg_symbol_H-M 'P 21'
_cod_database_code 1566247

loop_
_space_group_symop_id
_space_group_symop_operation_xyz
1 x,y,z
2 -x,1/2+y,-z

loop_
_atom_site_aniso_label
_atom_site_aniso_U_11
_atom_site_aniso_U_22
_atom_site_aniso_U_33
_atom_site_aniso_U_23
_atom_site_aniso_U_13
_atom_site_aniso_U_12
S1 0.0177(3) 0.0143(3) 0.0244(3) 0.0011(2) 0.0018(2) 0.0017(2)
S2 0.0288(3) 0.0134(3) 0.0253(3) 0.0063(2) 0.0087(2) 0.0055(2)
O1 0.0264(9) 0.0275(10) 0.0234(9) 0.0002(8) 0.0001(7) 0.0054(8)
O2 0.0246(9) 0.0184(9) 0.0377(11) 0.0012(8) 0.0107(8) -0.0023(7)
O3 0.0282(10) 0.0418(13) 0.0372(12) -0.0067(10) 0.0099(9) -0.0004(9)
O4 0.0466(12) 0.0168(9) 0.0251(10) -0.0014(8) 0.0032(9) 0.0018(8)
O5 0.0433(12) 0.0178(9) 0.0299(10) -0.0078(8) -0.0035(9) 0.0006(9)
N1 0.0236(11) 0.0143(10) 0.0311(12) -0.0035(9) -0.0070(9) 0.0020(8)
N2 0.0203(11) 0.0185(11) 0.0299(12) -0.0007(9) -0.0037(9) 0.0016(9)
N3 0.0321(12) 0.0171(11) 0.0193(11) 0.0027(9) 0.0009(9) 0.0054(9)
C1 0.0172(11) 0.0123(11) 0.0221(12) 0.0029(9) -0.0005(9) 0.0021(9)
C2 0.0174(11) 0.0150(12) 0.0290(13) 0.0030(10) -0.0018(10) -0.0025(9)
C3 0.0220(12) 0.0131(11) 0.0250(13) -0.0002(10) -0.0041(10) -0.0002(9)
C4 0.0237(12) 0.0132(11) 0.0208(12) 0.0027(9) -0.0006(10) 0.0038(9)
C5 0.0167(11) 0.0194(12) 0.0252(12) 0.0019(10) -0.0009(9) 0.0004(9)
C6 0.0183(11) 0.0162(12) 0.0244(12) 0.0000(9) -0.0036(9) -0.0008(9)
O6 0.0423(12) 0.0155(10) 0.0529(14) 0.0051(9) 0.0281(11) 0.0006(8)
O7 0.0458(12) 0.0267(11) 0.0217(9) 0.0034(8) 0.0024(8) 0.0174(9)
C8 0.0235(13) 0.0168(12) 0.0336(15) 0.0000(11) 0.0016(11) 0.0012(10)
O8 0.0476(12) 0.0212(10) 0.0229(10) -0.0017(8) 0.0047(9) 0.0001(9)
O9 0.0326(12) 0.0553(16) 0.0386(12) -0.0101(11) 0.0160(10) -0.0035(11)
C9 0.0284(14) 0.0234(14) 0.0470(17) 0.0052(13) -0.0083(13) 0.0019(12)
O10 0.0208(9) 0.0152(9) 0.0483(13) 0.0017(8) -0.0043(8) -0.0010(7)
C10 0.0321(17) 0.0367(19) 0.076(3) 0.0040(18) 0.0041(17) 0.0115(14)
C11 0.047(2) 0.0336(19) 0.092(3) 0.0036(19) 0.014(2) 0.0180(16)
C12 0.0449(18) 0.0161(13) 0.062(2) 0.0024(14) 0.0242(16) 0.0055(12)
C13 0.0270(13) 0.0157(12) 0.0301(14) 0.0001(11) 0.0050(11) 0.0017(10)
C14 0.057(2) 0.0127(12) 0.0383(17) -0.0012(11) 0.0166(15) -0.0038(12)
C15 0.067(2) 0.0204(15) 0.0376(17) -0.0132(13) 0.0037(16) -0.0059(15)
C16 0.059(2) 0.0219(14) 0.0337(16) 0.0016(12) 0.0109(14) -0.0066(14)
N4 0.0204(10) 0.0131(10) 0.0330(12) 0.0037(9) -0.0015(9) 0.0020(8)
N5 0.0185(10) 0.0174(11) 0.0276(11) -0.0009(9) -0.0002(8) 0.0003(8)
N6 0.0320(12) 0.0260(12) 0.0215(11) 0.0036(10) 0.0040(9) 0.0037(10)
C17 0.0216(12) 0.0143(11) 0.0196(11) 0.0049(9) 0.0022(9) 0.0040(9)
C18 0.0205(12) 0.0243(14) 0.0228(12) -0.0013(10) -0.0016(10) -0.0026(10)
C19 0.0180(11) 0.0256(13) 0.0256(13) 0.0011(11) 0.0008(10) -0.0021(10)
C20 0.0249(12) 0.0178(12) 0.0194(12) 0.0037(9) 0.0031(10) 0.0023(10)
C21 0.0266(13) 0.0143(12) 0.0294(14) -0.0004(10) -0.0012(11) -0.0039(10)
C22 0.0201(12) 0.0153(12) 0.0333(14) 0.0026(10) 0.0042(10) -0.0028(10)
C24 0.0205(12) 0.0203(12) 0.0214(12) -0.0004(10) 0.0052(10) 0.0033(10)
C25 0.0270(14) 0.0240(14) 0.0323(15) -0.0049(11) -0.0030(12) 0.0046(11)
C26 0.0498(19) 0.0284(15) 0.0267(14) 0.0009(12) -0.0057(13) 0.0168(14)
C27 0.0460(17) 0.0218(13) 0.0247(13) 0.0055(11) 0.0074(12) 0.0137(12)
C28 0.0307(14) 0.0151(11) 0.0334(14) 0.0055(10) 0.0150(11) 0.0053(10)
C29 0.0193(11) 0.0157(12) 0.0248(12) 0.0035(10) 0.0033(9) 0.0024(9)
C30 0.0297(14) 0.0144(12) 0.0401(16) 0.0007(11) 0.0077(12) -0.0010(10)
C31 0.0284(15) 0.0162(13) 0.064(2) 0.0004(14) -0.0024(14) -0.0034(11)
C32 0.0300(13) 0.0209(12) 0.0224(12) -0.0013(10) 0.0054(10) -0.0007(11)

loop_
_atom_site_label
_atom_site_type_symbol
_atom_site_thermal_displace_type
_atom_site_fract_x
_atom_site_fract_y
_atom_site_fract_z
_atom_site_occupancy
_atom_site_U_iso_or_equiv
_atom_site_calc_flag
_atom_site_refinement_flags
_atom_site_disorder_assembly
_atom_site_disorder_group
S1 S Uani 0.25786(9) 0.60642(3) 0.28843(6) 1.000 0.0189(2) d . . .
S2 S Uani 0.78410(10) 0.39616(3) 0.16675(6) 1.000 0.0220(2) d . . .
O1 O Uani 0.4080(3) 0.61322(9) 0.39787(18) 1.000 0.0261(5) d . . .
O2 O Uani 0.0755(3) 0.57250(8) 0.2945(2) 1.000 0.0263(6) d . . .
O3 O Uani 0.8553(3) 0.51476(11) -0.1233(2) 1.000 0.0352(7) d . . .
O4 O Uani 0.5890(3) 0.45955(8) -0.18113(19) 1.000 0.0297(6) d . . .
O5 O Uani 0.1762(3) 0.78586(9) 0.3246(2) 1.000 0.0311(6) d . . .
N1 N Uani 0.2039(4) 0.67494(10) 0.2438(2) 1.000 0.0240(6) d . . .
N2 N Uani 0.0258(3) 0.68302(10) 0.1584(2) 1.000 0.0236(7) d . . .
N3 N Uani 0.6797(4) 0.49803(10) -0.1149(2) 1.000 0.0231(7) d . . .
C1 C Uani 0.3795(4) 0.57583(11) 0.1660(2) 1.000 0.0175(7) d . . .
C2 C Uani 0.2744(4) 0.53458(12) 0.0836(3) 1.000 0.0209(7) d . . .
C3 C Uani 0.3727(4) 0.50962(11) -0.0104(3) 1.000 0.0207(7) d . . .
C4 C Uani 0.5721(4) 0.52658(11) -0.0179(2) 1.000 0.0196(7) d . . .
C5 C Uani 0.6781(4) 0.56765(11) 0.0628(2) 1.000 0.0208(7) d . . .
C6 C Uani 0.5800(4) 0.59241(11) 0.1566(2) 1.000 0.0203(7) d . . .
O6 O Uani 0.9618(3) 0.43093(9) 0.1551(2) 1.000 0.0349(7) d . . .
O7 O Uani 0.6227(3) 0.39022(9) 0.06408(19) 1.000 0.0316(6) d . . .
C8 C Uani -0.0483(4) 0.73612(12) 0.1478(3) 1.000 0.0249(8) d . . .
O8 O Uani 0.4816(3) 0.54612(9) 0.64005(19) 1.000 0.0306(6) d . . .
O9 O Uani 0.2133(3) 0.49107(12) 0.5894(2) 1.000 0.0411(8) d . . .
C9 C Uani -0.2416(5) 0.74513(14) 0.0562(3) 1.000 0.0342(9) d . . .
O10 O Uani 0.7380(3) 0.21638(9) 0.2155(2) 1.000 0.0290(6) d . . .
C10 C Uani -0.4066(5) 0.77593(16) 0.1170(4) 1.000 0.0486(13) d . . .
C11 C Uani -0.3361(6) 0.83714(17) 0.1697(5) 1.000 0.0571(14) d . . .
C12 C Uani -0.1461(5) 0.83036(13) 0.2681(4) 1.000 0.0394(10) d . . .
C13 C Uani 0.0177(4) 0.79172(12) 0.2179(3) 1.000 0.0242(8) d . . .
C14 C Uani 0.0290(6) 0.87748(13) 0.2754(3) 1.000 0.0351(10) d . . .
C15 C Uani 0.1882(6) 0.84789(14) 0.3712(3) 1.000 0.0420(10) d . . .
C16 C Uani 0.0822(6) 0.84923(14) 0.1528(3) 1.000 0.0378(10) d . . .
N4 N Uani 0.8548(3) 0.32759(10) 0.1972(2) 1.000 0.0227(6) d . . .
N5 N Uani 1.0223(3) 0.31786(10) 0.2903(2) 1.000 0.0215(6) d . . .
N6 N Uani 0.3881(4) 0.50655(11) 0.5780(2) 1.000 0.0265(7) d . . .
C17 C Uani 0.6737(4) 0.42516(11) 0.2958(2) 1.000 0.0186(7) d . . .
C18 C Uani 0.4741(4) 0.40899(12) 0.3089(3) 1.000 0.0230(7) d . . .
C19 C Uani 0.3807(4) 0.43442(13) 0.4045(3) 1.000 0.0233(7) d . . .
C20 C Uani 0.4910(4) 0.47601(12) 0.4824(2) 1.000 0.0207(7) d . . .
C21 C Uani 0.6907(4) 0.49140(12) 0.4725(3) 1.000 0.0239(8) d . . .
C22 C Uani 0.7826(4) 0.46587(12) 0.3768(3) 1.000 0.0229(7) d . . .
C24 C Uani 1.0613(4) 0.26350(12) 0.3197(2) 1.000 0.0205(7) d . . .
C25 C Uani 1.2491(4) 0.25067(13) 0.4133(3) 1.000 0.0284(8) d . . .
C26 C Uani 1.2045(5) 0.20509(14) 0.5153(3) 1.000 0.0360(9) d . . .
C27 C Uani 1.1270(5) 0.14598(13) 0.4569(3) 1.000 0.0306(8) d . . .
C28 C Uani 0.9295(4) 0.15763(12) 0.3698(3) 1.000 0.0254(8) d . . .
C29 C Uani 0.9485(4) 0.20861(11) 0.2745(2) 1.000 0.0199(7) d . . .
C30 C Uani 0.8729(4) 0.12199(12) 0.2446(3) 1.000 0.0278(8) d . . .
C31 C Uani 0.6752(5) 0.15376(13) 0.1908(4) 1.000 0.0370(9) d . . .
C32 C Uani 1.0295(4) 0.16124(12) 0.1876(3) 1.000 0.0243(7) d . . .
H1 H Uiso 0.238(6) 0.7029(19) 0.299(4) 1.000 0.041(10) d . . .
H2 H Uiso 0.13760 0.52371 0.09171 1.000 0.0250 c RU . .
H3 H Uiso 0.30451 0.48158 -0.06809 1.000 0.0250 c RU . .
H5 H Uiso 0.81460 0.57856 0.05403 1.000 0.0250 c RU . .
H6 H Uiso 0.64902 0.62044 0.21401 1.000 0.0240 c RU . .
H9A H Uiso -0.20967 0.76933 -0.01592 1.000 0.0410 c RU . .
H9B H Uiso -0.29291 0.70590 0.02318 1.000 0.0410 c RU . .
H10A H Uiso -0.44400 0.75071 0.18610 1.000 0.0580 c RU . .
H10B H Uiso -0.53006 0.78088 0.05385 1.000 0.0580 c RU . .
H11A H Uiso -0.30404 0.86313 0.10032 1.000 0.0690 c RU . .
H11B H Uiso -0.44744 0.85612 0.20872 1.000 0.0690 c RU . .
H12 H Uiso -0.17794 0.81742 0.35255 1.000 0.0470 c RU . .
H14 H Uiso -0.00089 0.92107 0.28021 1.000 0.0420 c RU . .
H15A H Uiso 0.32598 0.86516 0.36972 1.000 0.0500 c RU . .
H15B H Uiso 0.15155 0.85077 0.45758 1.000 0.0500 c RU . .
H16A H Uiso 0.22861 0.85125 0.14172 1.000 0.0450 c RU . .
H16B H Uiso -0.00891 0.86084 0.07523 1.000 0.0450 c RU . .
H4 H Uiso 0.755(5) 0.2981(16) 0.192(3) 1.000 0.024(8) d . . .
H18 H Uiso 0.40242 0.38084 0.25300 1.000 0.0280 c RU . .
H19 H Uiso 0.24527 0.42368 0.41623 1.000 0.0280 c RU . .
H21 H Uiso 0.76326 0.51880 0.52978 1.000 0.0290 c RU . .
H22 H Uiso 0.91909 0.47614 0.36657 1.000 0.0270 c RU . .
H25A H Uiso 1.29940 0.28832 0.45487 1.000 0.0340 c RU . .
H25B H Uiso 1.35841 0.23472 0.36797 1.000 0.0340 c RU . .
H26A H Uiso 1.33124 0.19806 0.57460 1.000 0.0430 c RU . .
H26B H Uiso 1.10056 0.22192 0.56382 1.000 0.0430 c RU . .
H27A H Uiso 1.23031 0.12850 0.40880 1.000 0.0370 c RU . .
H27B H Uiso 1.10225 0.11752 0.52379 1.000 0.0370 c RU . .
H28 H Uiso 0.80977 0.16308 0.41675 1.000 0.0310 c RU . .
H30 H Uiso 0.88278 0.07750 0.24334 1.000 0.0330 c RU . .
H31A H Uiso 0.63813 0.14590 0.09956 1.000 0.0440 c RU . .
H31B H Uiso 0.55960 0.14247 0.23586 1.000 0.0440 c RU . .
H32A H Uiso 0.99623 0.16908 0.09611 1.000 0.0290 c RU . .
H32B H Uiso 1.17463 0.14971 0.21148 1.000 0.0290 c RU . .

loop_
_atom_type_symbol
_atom_type_description
_atom_type_scat_dispersion_real
_atom_type_scat_dispersion_imag
_atom_type_scat_source
C C 0.0033 0.0016 ' International Tables Vol C Tables 4.2.6.8 and 6.1.1.4'
H H 0.0000 0.0000 ' International Tables Vol C Tables 4.2.6.8 and 6.1.1.4'
N N 0.0061 0.0033 ' International Tables Vol C Tables 4.2.6.8 and 6.1.1.4'
O O 0.0106 0.0060 ' International Tables Vol C Tables 4.2.6.8 and 6.1.1.4'
S S 0.1246 0.1234 ' International Tables Vol C Tables 4.2.6.8 and 6.1.1.4'

loop_
_geom_angle_atom_site_label_1
_geom_angle_atom_site_label_2
_geom_angle_atom_site_label_3
_geom_angle
_geom_angle_site_symmetry_1
_geom_angle_site_symmetry_2
_geom_angle_site_symmetry_3
_geom_angle_publ_flag
O1 S1 O2 120.56(12) . . . yes
O1 S1 N1 103.71(12) . . . yes
O1 S1 C1 108.36(12) . . . yes
O2 S1 N1 111.26(13) . . . yes
O2 S1 C1 107.31(12) . . . yes
N1 S1 C1 104.51(12) . . . yes
O6 S2 N4 108.54(12) . . . yes
O6 S2 C17 107.37(12) . . . yes
O7 S2 N4 103.23(12) . . . yes
O7 S2 C17 107.00(12) . . . yes
N4 S2 C17 109.12(11) . . . yes
O6 S2 O7 121.16(13) . . . yes
C13 O5 C15 100.4(2) . . . yes
S1 N1 N2 116.29(18) . . . yes
N1 N2 C8 116.9(2) . . . yes
O4 N3 C4 118.0(2) . . . yes
O3 N3 C4 117.7(2) . . . yes
O3 N3 O4 124.3(2) . . . yes
S1 C1 C2 119.4(2) . . . yes
N2 N1 H1 118(3) . . . no
S1 C1 C6 118.92(18) . . . yes
C2 C1 C6 121.7(2) . . . no
S1 N1 H1 117(3) . . . no
C1 C2 C3 119.0(2) . . . no
C2 C3 C4 118.3(2) . . . no
C3 C4 C5 123.3(2) . . . no
N3 C4 C3 118.3(2) . . . yes
N3 C4 C5 118.4(2) . . . yes
C4 C5 C6 118.3(2) . . . no
C1 C6 C5 119.3(2) . . . no
C9 C8 C13 112.2(2) . . . no
N2 C8 C9 117.2(3) . . . yes
N2 C8 C13 130.5(3) . . . yes
C8 C9 C10 112.0(3) . . . no
C9 C10 C11 111.6(3) . . . no
C29 O10 C31 101.0(2) . . . yes
C10 C11 C12 110.1(3) . . . no
C13 C12 C14 81.3(2) . . . no
C11 C12 C13 111.3(3) . . . no
C11 C12 C14 119.8(3) . . . no
O5 C13 C12 103.9(3) . . . yes
O5 C13 C8 116.9(2) . . . yes
C8 C13 C16 123.2(3) . . . no
O5 C13 C16 102.6(2) . . . yes
C8 C13 C12 118.5(2) . . . no
C12 C13 C16 86.5(2) . . . no
C12 C14 C15 100.1(3) . . . no
C12 C14 C16 86.2(3) . . . no
C15 C14 C16 100.3(3) . . . no
O5 C15 C14 100.6(2) . . . yes
C13 C16 C14 81.4(2) . . . no
C1 C2 H2 120.00 . . . no
C3 C2 H2 120.00 . . . no
C2 C3 H3 121.00 . . . no
C4 C3 H3 121.00 . . . no
S2 N4 N5 117.80(17) . . . yes
C4 C5 H5 121.00 . . . no
N4 N5 C24 115.9(2) . . . yes
C6 C5 H5 121.00 . . . no
C5 C6 H6 120.00 . . . no
C1 C6 H6 120.00 . . . no
O8 N6 O9 124.2(2) . . . yes
O8 N6 C20 118.0(2) . . . yes
O9 N6 C20 117.9(2) . . . yes
C10 C9 H9B 109.00 . . . no
H9A C9 H9B 108.00 . . . no
C8 C9 H9B 109.00 . . . no
C10 C9 H9A 109.00 . . . no
C8 C9 H9A 109.00 . . . no
C9 C10 H10A 109.00 . . . no
C9 C10 H10B 109.00 . . . no
H10A C10 H10B 108.00 . . . no
C11 C10 H10A 109.00 . . . no
C11 C10 H10B 109.00 . . . no
C12 C11 H11A 110.00 . . . no
C12 C11 H11B 110.00 . . . no
H11A C11 H11B 108.00 . . . no
C10 C11 H11A 110.00 . . . no
C10 C11 H11B 110.00 . . . no
C11 C12 H12 113.00 . . . no
C13 C12 H12 113.00 . . . no
C14 C12 H12 113.00 . . . no
C12 C14 H14 121.00 . . . no
C16 C14 H14 121.00 . . . no
C15 C14 H14 121.00 . . . no
O5 C15 H15A 112.00 . . . no
O5 C15 H15B 112.00 . . . no
C14 C15 H15A 112.00 . . . no
C14 C15 H15B 112.00 . . . no
H15A C15 H15B 109.00 . . . no
C14 C16 H16A 115.00 . . . no
C14 C16 H16B 115.00 . . . no
H16A C16 H16B 112.00 . . . no
C13 C16 H16A 115.00 . . . no
C13 C16 H16B 115.00 . . . no
N5 N4 H4 115(2) . . . no
S2 N4 H4 119(2) . . . no
C18 C17 C22 121.5(2) . . . no
S2 C17 C18 118.7(2) . . . yes
S2 C17 C22 119.7(2) . . . yes
C17 C18 C19 119.3(3) . . . no
C18 C19 C20 118.1(2) . . . no
C19 C20 C21 123.2(2) . . . no
N6 C20 C19 118.5(2) . . . yes
N6 C20 C21 118.3(2) . . . yes
C20 C21 C22 118.3(3) . . . no
C17 C22 C21 119.5(2) . . . no
N5 C24 C29 129.6(2) . . . yes
N5 C24 C25 117.7(2) . . . yes
C25 C24 C29 112.8(2) . . . no
C24 C25 C26 112.0(2) . . . no
C25 C26 C27 111.7(3) . . . no
C26 C27 C28 108.3(2) . . . no
C29 C28 C30 81.0(2) . . . no
C27 C28 C30 121.6(2) . . . no
C27 C28 C29 113.1(2) . . . no
O10 C29 C24 116.6(2) . . . yes
C24 C29 C28 118.7(2) . . . no
O10 C29 C28 102.5(2) . . . yes
O10 C29 C32 102.00(19) . . . yes
C28 C29 C32 87.5(2) . . . no
C24 C29 C32 124.3(2) . . . no
C28 C30 C32 87.4(2) . . . no
C28 C30 C31 100.1(2) . . . no
C31 C30 C32 99.6(2) . . . no
O10 C31 C30 99.9(2) . . . yes
C29 C32 C30 81.3(2) . . . no
C17 C18 H18 120.00 . . . no
C19 C18 H18 120.00 . . . no
C18 C19 H19 121.00 . . . no
C20 C19 H19 121.00 . . . no
C20 C21 H21 121.00 . . . no
C22 C21 H21 121.00 . . . no
C17 C22 H22 120.00 . . . no
C21 C22 H22 120.00 . . . no
C24 C25 H25A 109.00 . . . no
C24 C25 H25B 109.00 . . . no
C26 C25 H25A 109.00 . . . no
C26 C25 H25B 109.00 . . . no
H25A C25 H25B 108.00 . . . no
C25 C26 H26A 109.00 . . . no
C25 C26 H26B 109.00 . . . no
C27 C26 H26A 109.00 . . . no
C27 C26 H26B 109.00 . . . no
H26A C26 H26B 108.00 . . . no
C26 C27 H27A 110.00 . . . no
C26 C27 H27B 110.00 . . . no
C28 C27 H27A 110.00 . . . no
C28 C27 H27B 110.00 . . . no
H27A C27 H27B 108.00 . . . no
C27 C28 H28 112.00 . . . no
C29 C28 H28 112.00 . . . no
C30 C28 H28 113.00 . . . no
C28 C30 H30 121.00 . . . no
C31 C30 H30 121.00 . . . no
C32 C30 H30 121.00 . . . no
O10 C31 H31A 112.00 . . . no
O10 C31 H31B 112.00 . . . no
C30 C31 H31A 112.00 . . . no
C30 C31 H31B 112.00 . . . no
H31A C31 H31B 110.00 . . . no
C29 C32 H32A 115.00 . . . no
C29 C32 H32B 115.00 . . . no
C30 C32 H32A 115.00 . . . no
C30 C32 H32B 115.00 . . . no
H32A C32 H32B 112.00 . . . no

loop_
_geom_bond_atom_site_label_1
_geom_bond_atom_site_label_2
_geom_bond_distance
_geom_bond_site_symmetry_1
_geom_bond_site_symmetry_2
_geom_bond_publ_flag
S1 O1 1.434(2) . . yes
S1 O2 1.432(2) . . yes
S1 N1 1.634(2) . . yes
S1 C1 1.768(2) . . yes
S2 O7 1.427(2) . . yes
S2 N4 1.627(2) . . yes
S2 O6 1.427(2) . . yes
S2 C17 1.773(2) . . yes
O3 N3 1.232(3) . . yes
O4 N3 1.220(3) . . yes
O5 C13 1.444(4) . . yes
O5 C15 1.476(4) . . yes
N1 N2 1.397(3) . . yes
N2 C8 1.286(3) . . yes
N3 C4 1.482(3) . . yes
C1 C2 1.395(4) . . no
C1 C6 1.390(4) . . no
N1 H1 0.87(4) . . no
C2 C3 1.389(4) . . no
C3 C4 1.382(4) . . no
C4 C5 1.385(3) . . no
C5 C6 1.384(3) . . no
C8 C13 1.489(4) . . no
O8 N6 1.223(3) . . yes
C8 C9 1.511(4) . . no
O9 N6 1.226(3) . . yes
C9 C10 1.510(5) . . no
O10 C31 1.478(4) . . yes
O10 C29 1.454(3) . . yes
C10 C11 1.532(5) . . no
C11 C12 1.529(6) . . no
C12 C14 1.559(5) . . no
C12 C13 1.539(4) . . no
C13 C16 1.553(4) . . no
C14 C15 1.516(5) . . no
C14 C16 1.542(5) . . no
C2 H2 0.9500 . . no
C3 H3 0.9500 . . no
N4 N5 1.399(3) . . yes
C5 H5 0.9500 . . no
N5 C24 1.276(3) . . yes
C6 H6 0.9500 . . no
N6 C20 1.473(3) . . yes
C9 H9A 0.9900 . . no
C9 H9B 0.9900 . . no
C10 H10A 0.9900 . . no
C10 H10B 0.9900 . . no
C11 H11A 0.9900 . . no
C11 H11B 0.9900 . . no
C12 H12 1.0000 . . no
C14 H14 1.0000 . . no
C15 H15B 0.9900 . . no
C15 H15A 0.9900 . . no
C16 H16A 0.9900 . . no
C16 H16B 0.9900 . . no
N4 H4 0.93(3) . . no
C17 C18 1.391(4) . . no
C17 C22 1.389(4) . . no
C18 C19 1.389(4) . . no
C19 C20 1.388(4) . . no
C20 C21 1.379(4) . . no
C21 C22 1.385(4) . . no
C24 C29 1.484(4) . . no
C24 C25 1.509(4) . . no
C25 C26 1.554(4) . . no
C26 C27 1.524(4) . . no
C27 C28 1.516(4) . . no
C28 C29 1.549(4) . . no
C28 C30 1.562(4) . . no
C29 C32 1.555(4) . . no
C30 C31 1.527(4) . . no
C30 C32 1.545(4) . . no
C18 H18 0.9500 . . no
C19 H19 0.9500 . . no
C21 H21 0.9500 . . no
C22 H22 0.9500 . . no
C25 H25A 0.9900 . . no
C25 H25B 0.9900 . . no
C26 H26A 0.9900 . . no
C26 H26B 0.9900 . . no
C27 H27A 0.9900 . . no
C27 H27B 0.9900 . . no
C28 H28 1.0000 . . no
C30 H30 1.0000 . . no
C31 H31A 0.9900 . . no
C31 H31B 0.9900 . . no
C32 H32A 0.9900 . . no
C32 H32B 0.9900 . . no

loop_
_geom_hbond_atom_site_label_D
_geom_hbond_atom_site_label_H
_geom_hbond_atom_site_label_A
_geom_hbond_distance_DH
_geom_hbond_distance_HA
_geom_hbond_distance_DA
_geom_hbond_angle_DHA
_geom_hbond_site_symmetry_A
_geom_hbond_publ_flag
N1 H1 O5 0.87(4) 1.93(4) 2.648(3) 139(4) . yes
N4 H4 O10 0.93(3) 1.86(4) 2.625(3) 139(3) . yes
C2 H2 O2 0.9500 2.5200 2.893(4) 104.00 . yes
C2 H2 O6 0.9500 2.5200 3.267(3) 136.00 1_455 yes
C11 H11B O4 0.9900 2.5000 3.223(4) 129.00 2_555 yes
C22 H22 O2 0.9500 2.5600 3.270(3) 132.00 1_655 yes
C22 H22 O6 0.9500 2.5300 2.903(4) 103.00 . yes
C26 H26A O1 0.9900 2.5500 3.314(4) 133.00 2_746 yes
C31 H31B O8 0.9900 2.5700 3.271(4) 128.00 2_646 yes

loop_
_geom_torsion_atom_site_label_1
_geom_torsion_atom_site_label_2
_geom_torsion_atom_site_label_3
_geom_torsion_atom_site_label_4
_geom_torsion
_geom_torsion_site_symmetry_1
_geom_torsion_site_symmetry_2
_geom_torsion_site_symmetry_3
_geom_torsion_site_symmetry_4
_geom_torsion_publ_flag
O1 S1 N1 N2 -164.49(18) . . . . no
O2 S1 N1 N2 -33.5(2) . . . . no
C1 S1 N1 N2 82.1(2) . . . . no
O1 S1 C1 C2 142.9(2) . . . . no
O1 S1 C1 C6 -35.4(2) . . . . no
O2 S1 C1 C2 11.2(2) . . . . no
O2 S1 C1 C6 -167.03(19) . . . . no
N1 S1 C1 C2 -107.0(2) . . . . no
N1 S1 C1 C6 74.7(2) . . . . no
O6 S2 C17 C18 164.7(2) . . . . no
O6 S2 C17 C22 -11.6(2) . . . . no
O7 S2 C17 C18 33.2(2) . . . . no
O7 S2 C17 C22 -143.1(2) . . . . no
O6 S2 N4 N5 46.5(2) . . . . no
O7 S2 N4 N5 176.23(17) . . . . no
C17 S2 N4 N5 -70.2(2) . . . . no
N4 S2 C17 C18 -77.8(2) . . . . no
N4 S2 C17 C22 105.9(2) . . . . no
C15 O5 C13 C8 -176.8(3) . . . . no
C13 O5 C15 C14 -0.9(3) . . . . no
C15 O5 C13 C12 -44.1(3) . . . . no
C15 O5 C13 C16 45.3(3) . . . . no
S1 N1 N2 C8 162.1(2) . . . . no
N1 N2 C8 C13 -4.0(4) . . . . no
N1 N2 C8 C9 -179.6(2) . . . . no
O3 N3 C4 C3 177.9(2) . . . . no
O4 N3 C4 C3 -2.2(3) . . . . no
O4 N3 C4 C5 176.1(2) . . . . no
O3 N3 C4 C5 -3.9(3) . . . . no
S1 C1 C6 C5 178.53(18) . . . . no
C2 C1 C6 C5 0.3(4) . . . . no
S1 C1 C2 C3 -178.4(2) . . . . no
C6 C1 C2 C3 -0.2(4) . . . . no
C1 C2 C3 C4 0.4(4) . . . . no
C2 C3 C4 N3 177.5(2) . . . . no
C2 C3 C4 C5 -0.7(4) . . . . no
N3 C4 C5 C6 -177.4(2) . . . . no
C3 C4 C5 C6 0.8(4) . . . . no
C4 C5 C6 C1 -0.6(3) . . . . no
N2 C8 C9 C10 127.5(3) . . . . no
C13 C8 C9 C10 -49.0(3) . . . . no
N2 C8 C13 O5 -7.5(5) . . . . no
N2 C8 C13 C12 -133.2(3) . . . . no
N2 C8 C13 C16 121.1(4) . . . . no
C9 C8 C13 C16 -63.1(4) . . . . no
C9 C8 C13 C12 42.7(4) . . . . no
C9 C8 C13 O5 168.3(2) . . . . no
C8 C9 C10 C11 59.0(4) . . . . no
C29 O10 C31 C30 0.4(3) . . . . no
C9 C10 C11 C12 -59.4(5) . . . . no
C31 O10 C29 C24 -176.9(2) . . . . no
C31 O10 C29 C32 44.5(3) . . . . no
C31 O10 C29 C28 -45.6(3) . . . . no
C10 C11 C12 C13 49.7(4) . . . . no
C10 C11 C12 C14 141.8(3) . . . . no
C11 C12 C13 C8 -43.7(4) . . . . no
C11 C12 C13 O5 -175.4(3) . . . . no
C11 C12 C14 C16 -73.1(4) . . . . no
C13 C12 C14 C15 -63.3(3) . . . . no
C11 C12 C13 C16 82.6(3) . . . . no
C14 C12 C13 O5 65.9(2) . . . . no
C14 C12 C13 C8 -162.4(3) . . . . no
C14 C12 C13 C16 -36.2(2) . . . . no
C11 C12 C14 C15 -172.9(3) . . . . no
C13 C12 C14 C16 36.5(2) . . . . no
O5 C13 C16 C14 -66.9(3) . . . . no
C8 C13 C16 C14 158.7(3) . . . . no
C12 C13 C16 C14 36.6(3) . . . . no
C12 C14 C16 C13 -36.1(2) . . . . no
C15 C14 C16 C13 63.5(3) . . . . no
C12 C14 C15 O5 44.3(3) . . . . no
C16 C14 C15 O5 -43.6(3) . . . . no
S2 N4 N5 C24 173.74(18) . . . . no
N4 N5 C24 C25 176.0(2) . . . . no
N4 N5 C24 C29 -3.6(4) . . . . no
O8 N6 C20 C19 -174.9(2) . . . . no
O8 N6 C20 C21 3.4(4) . . . . no
O9 N6 C20 C19 4.4(4) . . . . no
O9 N6 C20 C21 -177.3(3) . . . . no
S2 C17 C18 C19 -175.7(2) . . . . no
C22 C17 C18 C19 0.5(4) . . . . no
S2 C17 C22 C21 175.8(2) . . . . no
C18 C17 C22 C21 -0.4(4) . . . . no
C17 C18 C19 C20 1.0(4) . . . . no
C18 C19 C20 N6 175.5(2) . . . . no
C18 C19 C20 C21 -2.7(4) . . . . no
N6 C20 C21 C22 -175.4(2) . . . . no
C19 C20 C21 C22 2.7(4) . . . . no
C20 C21 C22 C17 -1.1(4) . . . . no
N5 C24 C25 C26 134.6(3) . . . . no
C29 C24 C25 C26 -45.8(3) . . . . no
N5 C24 C29 O10 -18.3(4) . . . . no
N5 C24 C29 C28 -141.6(3) . . . . no
N5 C24 C29 C32 110.2(3) . . . . no
C25 C24 C29 O10 162.1(2) . . . . no
C25 C24 C29 C28 38.9(3) . . . . no
C25 C24 C29 C32 -69.4(3) . . . . no
C24 C25 C26 C27 59.1(3) . . . . no
C25 C26 C27 C28 -60.7(3) . . . . no
C26 C27 C28 C29 51.2(3) . . . . no
C26 C27 C28 C30 144.7(3) . . . . no
C27 C28 C29 O10 -172.6(2) . . . . no
C27 C28 C29 C24 -42.6(3) . . . . no
C27 C28 C29 C32 85.7(3) . . . . no
C30 C28 C29 O10 66.88(19) . . . . no
C30 C28 C29 C24 -163.1(2) . . . . no
C30 C28 C29 C32 -34.86(18) . . . . no
C27 C28 C30 C31 -175.8(3) . . . . no
C27 C28 C30 C32 -76.5(3) . . . . no
C29 C28 C30 C31 -64.2(2) . . . . no
C29 C28 C30 C32 35.11(18) . . . . no
O10 C29 C32 C30 -67.0(2) . . . . no
C24 C29 C32 C30 158.7(2) . . . . no
C28 C29 C32 C30 35.24(19) . . . . no
C28 C30 C31 O10 43.9(3) . . . . no
C32 C30 C31 O10 -45.1(3) . . . . no
C28 C30 C32 C29 -34.92(18) . . . . no
C31 C30 C32 C29 64.9(2) . . . . no
